data_7226187
loop_
_publ_author_name
'Jia, Jia'
'Xu, Jianing'
'Wang, Shengyan'
'Wang, Pengcheng'
'Gao, Lijuan'
'Chai, Juan'
'Shen, Lanlan'
'Chen, Xiaobo'
'Fan, Yong'
'Wang, Li'

_publ_section_title
;
 Layer-structured coordination polymers based on
 5-(1H-tetrazol-5-yl)isophthalic acid: structure, sensitization of
 lanthanide(iii) cations and small-molecule sensing
;
_journal_issue 37
_journal_name_full CrystEngComm
_journal_page_first 7126
_journal_paper_doi 10.1039/C6CE00883F
_journal_volume 18
_journal_year 2016
_chemical_formula_sum 'C9 H7 N4 O7 Zn2'
_chemical_formula_weight 413.97
_chemical_name_systematic
; 
 ? 
;
_space_group_IT_number 2
_symmetry_cell_setting triclinic
_symmetry_space_group_name_Hall '-P 1'
_symmetry_space_group_name_H-M 'P -1'
_atom_sites_solution_hydrogens geom
_atom_sites_solution_primary direct
_atom_sites_solution_secondary difmap
_audit_block_doi 10.5517/cc1jm6kx
_audit_creation_method SHELXL-97
_audit_update_record
;
2016-04-17 deposited with the CCDC.
2016-08-08 downloaded from the CCDC.
;
_cell_angle_alpha 90.38(3)
_cell_angle_beta 91.24(2)
_cell_angle_gamma 107.59(2)
_cell_formula_units_Z 2
_cell_length_a 7.794(2)
_cell_length_b 9.057(3)
_cell_length_c 9.169(3)
_cell_measurement_reflns_used 5771
_cell_measurement_temperature 293(2)
_cell_measurement_theta_max 27.45
_cell_measurement_theta_min 3.03
_cell_volume 616.8(3)
_computing_structure_refinement 'SHELXL-97 (Sheldrick, 1997)'
_computing_structure_solution 'SHELXS-97 (Sheldrick, 1990)'
_diffrn_ambient_temperature 293(2)
_diffrn_measured_fraction_theta_full 0.961
_diffrn_measured_fraction_theta_max 0.961
_diffrn_measurement_device_type 'CCD area detector'
_diffrn_radiation_monochromator graphite
_diffrn_radiation_source 'fine-focus sealed tube'
_diffrn_radiation_type MoK\a
_diffrn_radiation_wavelength 0.71073
_diffrn_reflns_av_R_equivalents 0.0431
_diffrn_reflns_av_sigmaI/netI 0.0637
_diffrn_reflns_limit_h_max 10
_diffrn_reflns_limit_h_min -9
_diffrn_reflns_limit_k_max 11
_diffrn_reflns_limit_k_min -11
_diffrn_reflns_limit_l_max 10
_diffrn_reflns_limit_l_min -11
_diffrn_reflns_number 5771
_diffrn_reflns_theta_full 27.45
_diffrn_reflns_theta_max 27.45
_diffrn_reflns_theta_min 3.03
_exptl_absorpt_coefficient_mu 3.935
_exptl_absorpt_correction_type none
_exptl_crystal_colour colorless
_exptl_crystal_density_diffrn 2.229
_exptl_crystal_density_method 'not measured'
_exptl_crystal_description block
_exptl_crystal_F_000 410
_exptl_crystal_size_max 0.1
_exptl_crystal_size_mid 0.1
_exptl_crystal_size_min 0.1
_refine_diff_density_max 1.252
_refine_diff_density_min -0.928
_refine_diff_density_rms 0.133
_refine_ls_extinction_method none
_refine_ls_goodness_of_fit_ref 1.040
_refine_ls_hydrogen_treatment mixed
_refine_ls_matrix_type full
_refine_ls_number_parameters 215
_refine_ls_number_reflns 2709
_refine_ls_number_restraints 4
_refine_ls_restrained_S_all 1.039
_refine_ls_R_factor_all 0.0613
_refine_ls_R_factor_gt 0.0472
_refine_ls_shift/su_max 0.000
_refine_ls_shift/su_mean 0.000
_refine_ls_structure_factor_coef Fsqd
_refine_ls_weighting_details 'calc w=1/[\s^2^(Fo^2^)+(0.0503P)^2^+1.4544P] where P=(Fo^2^+2Fc^2^)/3'
_refine_ls_weighting_scheme calc
_refine_ls_wR_factor_gt 0.1129
_refine_ls_wR_factor_ref 0.1192
_reflns_number_gt 2197
_reflns_number_total 2709
_reflns_threshold_expression >2sigma(I)
_cod_data_source_file c6ce00883f2.cif
_cod_data_source_block Zn
_cod_depositor_comments 'Adding full bibliography for 7226187--7226189.cif.'
_cod_original_sg_symbol_H-M P-1
_cod_database_code 7226187

loop_
_symmetry_equiv_pos_as_xyz
'x, y, z'
'-x, -y, -z'

loop_
_atom_site_label
_atom_site_type_symbol
_atom_site_fract_x
_atom_site_fract_y
_atom_site_fract_z
_atom_site_U_iso_or_equiv
_atom_site_adp_type
_atom_site_occupancy
_atom_site_symmetry_multiplicity
_atom_site_calc_flag
_atom_site_refinement_flags
O4 O 1.1279(9) 0.3935(5) 0.5690(5) 0.0611(13) Uani 1 1 d D
H2 H 1.240(4) 0.405(13) 0.567(12) 0.13(5) Uiso 1 1 d D
H3 H 0.924(9) 0.229(7) 0.869(5) 0.07(2) Uiso 1 1 d D
H1 H 1.106(14) 0.444(11) 0.498(8) 0.13(4) Uiso 1 1 d D
H4 H 0.782(7) 0.218(8) 0.784(8) 0.07(2) Uiso 1 1 d D
Zn1 Zn 0.99208(7) 0.14166(6) 0.59805(5) 0.02535(17) Uani 1 1 d .
Zn2 Zn 0.99124(7) 0.18050(6) 0.23174(5) 0.02440(17) Uani 1 1 d .
O1 O 1.1030(4) 0.0983(4) 0.3935(3) 0.0231(7) Uani 1 1 d .
O2 O 1.1572(4) -0.0103(4) 0.8978(3) 0.0316(8) Uani 1 1 d .
O3 O 1.2240(5) 0.1608(4) 0.7173(4) 0.0363(8) Uani 1 1 d .
O5 O 0.7987(7) 0.5751(6) -0.2661(5) 0.0732(16) Uani 1 1 d .
O6 O 0.9112(5) 0.6762(4) -0.0592(4) 0.0399(9) Uani 1 1 d .
O7 O 0.8705(6) 0.1824(6) 0.7939(4) 0.0479(10) Uani 1 1 d D
N1 N 0.7835(5) 0.2167(4) 0.3455(4) 0.0235(8) Uani 1 1 d .
N2 N 0.7673(5) 0.1814(5) 0.4866(4) 0.0274(9) Uani 1 1 d .
N3 N 0.6073(6) 0.1747(6) 0.5292(4) 0.0408(11) Uani 1 1 d .
N4 N 0.5127(6) 0.2060(6) 0.4145(4) 0.0388(11) Uani 1 1 d .
C1 C 0.6242(6) 0.2319(5) 0.3033(5) 0.0228(9) Uani 1 1 d .
C2 C 0.5867(6) 0.2720(5) 0.1524(5) 0.0234(9) Uani 1 1 d .
C3 C 0.7054(6) 0.4003(5) 0.0877(5) 0.0241(9) Uani 1 1 d .
H3A H 0.8026 0.4637 0.1416 0.029 Uiso 1 1 calc R
C4 C 0.4406(6) 0.1777(5) 0.0730(5) 0.0242(9) Uani 1 1 d .
H4A H 0.3617 0.0922 0.1166 0.029 Uiso 1 1 calc R
C5 C 0.4120(6) 0.2110(5) -0.0720(5) 0.0226(9) Uani 1 1 d .
C6 C 0.5323(6) 0.3379(5) -0.1366(5) 0.0233(9) Uani 1 1 d .
H6 H 0.5150 0.3594 -0.2339 0.028 Uiso 1 1 calc R
C7 C 0.6791(6) 0.4335(5) -0.0565(5) 0.0233(9) Uani 1 1 d .
C8 C 0.8047(6) 0.5686(6) -0.1320(6) 0.0320(11) Uani 1 1 d .
C9 C 1.2504(6) 0.1135(6) 0.8409(5) 0.0260(10) Uani 1 1 d .

loop_
_atom_site_aniso_label
_atom_site_aniso_U_11
_atom_site_aniso_U_22
_atom_site_aniso_U_33
_atom_site_aniso_U_23
_atom_site_aniso_U_13
_atom_site_aniso_U_12
O4 0.090(4) 0.033(3) 0.050(3) -0.003(2) -0.014(3) 0.005(3)
Zn1 0.0288(3) 0.0239(3) 0.0219(3) 0.0003(2) -0.0044(2) 0.0063(2)
Zn2 0.0231(3) 0.0238(3) 0.0223(3) 0.0039(2) 0.0004(2) 0.0011(2)
O1 0.0195(15) 0.0219(17) 0.0252(16) 0.0031(12) -0.0019(12) 0.0023(13)
O2 0.0310(18) 0.0279(19) 0.0266(17) -0.0020(14) -0.0006(14) -0.0050(15)
O3 0.0289(18) 0.045(2) 0.0290(18) 0.0060(16) -0.0048(14) 0.0013(16)
O5 0.066(3) 0.082(4) 0.042(2) 0.022(2) 0.004(2) -0.024(3)
O6 0.0315(19) 0.026(2) 0.054(2) 0.0034(16) 0.0137(17) -0.0043(16)
O7 0.052(3) 0.073(3) 0.030(2) -0.008(2) -0.0028(19) 0.035(2)
N1 0.0242(19) 0.025(2) 0.0193(18) 0.0056(15) -0.0031(15) 0.0043(16)
N2 0.031(2) 0.028(2) 0.0214(19) 0.0022(16) -0.0017(16) 0.0070(18)
N3 0.040(2) 0.068(3) 0.023(2) 0.010(2) 0.0039(18) 0.030(2)
N4 0.034(2) 0.063(3) 0.027(2) 0.012(2) 0.0057(18) 0.024(2)
C1 0.024(2) 0.021(2) 0.022(2) 0.0006(17) -0.0012(17) 0.0043(18)
C2 0.020(2) 0.024(2) 0.024(2) 0.0017(18) -0.0013(17) 0.0045(18)
C3 0.018(2) 0.022(2) 0.028(2) 0.0008(18) -0.0025(17) 0.0010(18)
C4 0.024(2) 0.020(2) 0.027(2) 0.0018(17) 0.0062(18) 0.0034(19)
C5 0.020(2) 0.022(2) 0.024(2) -0.0004(17) 0.0025(17) 0.0036(18)
C6 0.024(2) 0.022(2) 0.022(2) 0.0043(17) 0.0016(17) 0.0041(19)
C7 0.024(2) 0.018(2) 0.028(2) 0.0033(17) 0.0041(18) 0.0064(18)
C8 0.024(2) 0.031(3) 0.040(3) 0.008(2) 0.005(2) 0.006(2)
C9 0.024(2) 0.030(3) 0.024(2) -0.0039(19) 0.0034(18) 0.007(2)

loop_
_atom_type_symbol
_atom_type_description
_atom_type_scat_dispersion_real
_atom_type_scat_dispersion_imag
_atom_type_scat_source
C C 0.0033 0.0016 'International Tables Vol C Tables 4.2.6.8 and 6.1.1.4'
H H 0.0000 0.0000 'International Tables Vol C Tables 4.2.6.8 and 6.1.1.4'
N N 0.0061 0.0033 'International Tables Vol C Tables 4.2.6.8 and 6.1.1.4'
O O 0.0106 0.0060 'International Tables Vol C Tables 4.2.6.8 and 6.1.1.4'
Zn Zn 0.2839 1.4301 'International Tables Vol C Tables 4.2.6.8 and 6.1.1.4'

loop_
_geom_angle_atom_site_label_1
_geom_angle_atom_site_label_2
_geom_angle_atom_site_label_3
_geom_angle
_geom_angle_site_symmetry_1
_geom_angle_site_symmetry_3
Zn1 O4 H2 107(8) . .
Zn1 O4 H1 124(8) . .
H2 O4 H1 106(10) . .
O3 Zn1 O1 95.07(14) . 2_756
O3 Zn1 O7 88.55(15) . .
O1 Zn1 O7 95.77(17) 2_756 .
O3 Zn1 N2 165.78(16) . .
O1 Zn1 N2 98.59(14) 2_756 .
O7 Zn1 N2 86.19(16) . .
O3 Zn1 O1 94.24(13) . .
O1 Zn1 O1 83.74(13) 2_756 .
O7 Zn1 O1 177.19(14) . .
N2 Zn1 O1 91.15(13) . .
O3 Zn1 O4 81.37(19) . .
O1 Zn1 O4 171.24(19) 2_756 .
O7 Zn1 O4 92.2(2) . .
N2 Zn1 O4 85.6(2) . .
O1 Zn1 O4 88.53(17) . .
O3 Zn1 Zn1 96.25(11) . 2_756
O1 Zn1 Zn1 42.94(9) 2_756 2_756
O7 Zn1 Zn1 138.64(14) . 2_756
N2 Zn1 Zn1 96.43(11) . 2_756
O1 Zn1 Zn1 40.80(8) . 2_756
O4 Zn1 Zn1 129.20(15) . 2_756
O3 Zn1 Zn2 64.38(11) . 2_756
O1 Zn1 Zn2 32.89(8) 2_756 2_756
O7 Zn1 Zn2 83.48(13) . 2_756
N2 Zn1 Zn2 127.89(11) . 2_756
O1 Zn1 Zn2 97.49(9) . 2_756
O4 Zn1 Zn2 145.51(15) . 2_756
Zn1 Zn1 Zn2 62.44(3) 2_756 2_756
O3 Zn1 Zn2 122.05(10) . .
O1 Zn1 Zn2 98.58(9) 2_756 .
O7 Zn1 Zn2 144.49(11) . .
N2 Zn1 Zn2 59.68(11) . .
O1 Zn1 Zn2 33.21(8) . .
O4 Zn1 Zn2 76.86(13) . .
Zn1 Zn1 Zn2 61.62(3) 2_756 .
Zn2 Zn1 Zn2 124.06(3) 2_756 .
O1 Zn2 O2 111.06(14) . 2_756
O1 Zn2 N1 97.48(14) . .
O2 Zn2 N1 97.21(15) 2_756 .
O1 Zn2 O6 134.43(14) . 2_765
O2 Zn2 O6 93.07(15) 2_756 2_765
N1 Zn2 O6 117.84(15) . 2_765
O1 Zn2 O5 90.60(15) . 2_765
O2 Zn2 O5 151.15(15) 2_756 2_765
N1 Zn2 O5 98.62(18) . 2_765
O6 Zn2 O5 58.17(15) 2_765 2_765
O1 Zn2 C8 113.20(15) . 2_765
O2 Zn2 C8 122.26(15) 2_756 2_765
N1 Zn2 C8 111.55(16) . 2_765
O6 Zn2 C8 29.29(16) 2_765 2_765
O5 Zn2 C8 28.91(16) 2_765 2_765
O1 Zn2 Zn1 34.98(9) . 2_756
O2 Zn2 Zn1 76.39(10) 2_756 2_756
N1 Zn2 Zn1 97.62(11) . 2_756
O6 Zn2 Zn1 144.15(11) 2_765 2_756
O5 Zn2 Zn1 124.79(13) 2_765 2_756
C8 Zn2 Zn1 141.20(11) 2_765 2_756
O1 Zn2 Zn1 37.08(9) . .
O2 Zn2 Zn1 120.93(10) 2_756 .
N1 Zn2 Zn1 61.42(10) . .
O6 Zn2 Zn1 146.00(11) 2_765 .
O5 Zn2 Zn1 87.87(11) 2_765 .
C8 Zn2 Zn1 116.79(12) 2_765 .
Zn1 Zn2 Zn1 55.94(3) 2_756 .
Zn2 O1 Zn1 112.12(14) . 2_756
Zn2 O1 Zn1 109.72(14) . .
Zn1 O1 Zn1 96.26(13) 2_756 .
C9 O2 Zn2 118.8(3) . 2_756
C9 O3 Zn1 131.9(3) . .
C8 O5 Zn2 84.6(3) . 2_765
C8 O6 Zn2 96.9(3) . 2_765
Zn1 O7 H3 126(5) . .
Zn1 O7 H4 116(5) . .
H3 O7 H4 103(7) . .
N2 N1 C1 105.3(4) . .
N2 N1 Zn2 119.6(3) . .
C1 N1 Zn2 132.6(3) . .
N3 N2 N1 110.1(4) . .
N3 N2 Zn1 132.0(3) . .
N1 N2 Zn1 117.9(3) . .
N2 N3 N4 108.6(4) . .
C1 N4 N3 105.6(4) . .
N4 C1 N1 110.4(4) . .
N4 C1 C2 127.3(4) . .
N1 C1 C2 122.3(4) . .
C4 C2 C3 120.2(4) . .
C4 C2 C1 120.3(4) . .
C3 C2 C1 119.4(4) . .
C7 C3 C2 120.2(4) . .
C7 C3 H3A 119.9 . .
C2 C3 H3A 119.9 . .
C2 C4 C5 120.1(4) . .
C2 C4 H4A 120.0 . .
C5 C4 H4A 120.0 . .
C6 C5 C4 119.4(4) . .
C6 C5 C9 119.5(4) . 1_454
C4 C5 C9 121.1(4) . 1_454
C5 C6 C7 120.5(4) . .
C5 C6 H6 119.7 . .
C7 C6 H6 119.7 . .
C3 C7 C6 119.5(4) . .
C3 C7 C8 122.3(4) . .
C6 C7 C8 118.2(4) . .
O5 C8 O6 120.2(5) . .
O5 C8 C7 119.6(5) . .
O6 C8 C7 120.2(5) . .
O5 C8 Zn2 66.5(3) . 2_765
O6 C8 Zn2 53.8(3) . 2_765
C7 C8 Zn2 172.2(4) . 2_765
O3 C9 O2 125.9(4) . .
O3 C9 C5 117.0(4) . 1_656
O2 C9 C5 117.1(4) . 1_656

loop_
_geom_bond_atom_site_label_1
_geom_bond_atom_site_label_2
_geom_bond_distance
_geom_bond_site_symmetry_2
O4 Zn1 2.226(5) .
O4 H2 0.85(2) .
O4 H1 0.84(2) .
Zn1 O3 2.053(3) .
Zn1 O1 2.076(3) 2_756
Zn1 O7 2.130(4) .
Zn1 N2 2.133(4) .
Zn1 O1 2.164(3) .
Zn1 Zn1 3.1579(15) 2_756
Zn1 Zn2 3.3537(14) 2_756
Zn1 Zn2 3.3795(13) .
Zn2 O1 1.966(3) .
Zn2 O2 1.991(3) 2_756
Zn2 N1 2.051(4) .
Zn2 O6 2.062(4) 2_765
Zn2 O5 2.336(5) 2_765
Zn2 C8 2.537(5) 2_765
Zn2 Zn1 3.3537(14) 2_756
O1 Zn1 2.076(3) 2_756
O2 C9 1.260(6) .
O2 Zn2 1.991(3) 2_756
O3 C9 1.250(6) .
O5 C8 1.232(7) .
O5 Zn2 2.336(5) 2_765
O6 C8 1.250(6) .
O6 Zn2 2.062(4) 2_765
O7 H3 0.84(2) .
O7 H4 0.85(2) .
N1 N2 1.335(5) .
N1 C1 1.339(6) .
N2 N3 1.299(6) .
N3 N4 1.352(6) .
N4 C1 1.329(6) .
C1 C2 1.478(6) .
C2 C4 1.387(6) .
C2 C3 1.394(6) .
C3 C7 1.382(6) .
C3 H3A 0.9300 .
C4 C5 1.393(6) .
C4 H4A 0.9300 .
C5 C6 1.391(6) .
C5 C9 1.510(6) 1_454
C6 C7 1.398(6) .
C6 H6 0.9300 .
C7 C8 1.501(7) .
C8 Zn2 2.537(5) 2_765
C9 C5 1.510(6) 1_656
